data_4027702
loop_
_publ_author_name
'Albrecht Berkessel'
'Sonja S. Vormittag'
'Nils E. Schl\"orer'
'J\"org-M. Neud\"orfl'

_publ_section_title
;
 TEFDDOLs (\a,\a,\a',\a'-Tetrakis(perfluoroaryl/alkyl)-2,2'-dimethyl
 -1,3-dioxolane-4,5-dimethanols): Highly Fluorinated Chiral H-Bond Donors
 and Br\/onsted Acids with Distinct H-Bonding Patterns and Supramolecular
 Architectures
;
_journal_name_full 'Journal of Organic Chemistry'
_journal_page_first 10145
_journal_page_last 10157
_journal_paper_doi 10.1021/jo301609g
_journal_volume 77
_journal_year 2012
_chemical_absolute_configuration syn
_chemical_formula_moiety 'C41 H32 F20 N2 O4'
_chemical_formula_sum 'C41 H32 F20 N2 O4'
_chemical_formula_weight 996.69
_chemical_name_systematic
; 
 ? 
;
_space_group_IT_number 19
_symmetry_cell_setting orthorhombic
_symmetry_space_group_name_Hall 'P 2ac 2ab'
_symmetry_space_group_name_H-M 'P 21 21 21'
_atom_sites_solution_hydrogens geom
_atom_sites_solution_primary direct
_atom_sites_solution_secondary difmap
_audit_creation_method SHELXL-97
_cell_angle_alpha 90.00
_cell_angle_beta 90.00
_cell_angle_gamma 90.00
_cell_formula_units_Z 4
_cell_length_a 10.3791(4)
_cell_length_b 19.8080(16)
_cell_length_c 20.2096(15)
_cell_measurement_reflns_used 17925
_cell_measurement_temperature 100(2)
_cell_measurement_theta_max 27.00
_cell_measurement_theta_min 2.02
_cell_volume 4154.9(5)
_computing_cell_refinement 'Nonius DENZO (Otwinowski, Minor 1997)'
_computing_data_collection 'Nonius COLLECT'
_computing_data_reduction 'Nonius DENZO (Otwinowski, Minor 1997)'
_computing_molecular_graphics 'SCHAKAL99 (E. Keller 1999)'
_computing_publication_material 'PLATON (A. L. Spek 1980-2004)'
_computing_structure_refinement 'SHELXL-97 (Sheldrick, 1997)'
_computing_structure_solution 'SHELXS-97 (Sheldrick, 1997)'
_diffrn_ambient_temperature 100(2)
_diffrn_measured_fraction_theta_full 1.000
_diffrn_measured_fraction_theta_max 1.000
_diffrn_measurement_device_type 'Nonius KappaCCD'
_diffrn_measurement_method Phi/Omega-Scans
_diffrn_radiation_monochromator graphite
_diffrn_radiation_source 'fine-focus sealed tube'
_diffrn_radiation_type MoK\a
_diffrn_radiation_wavelength 0.71073
_diffrn_reflns_av_R_equivalents 0.0588
_diffrn_reflns_av_sigmaI/netI 0.0752
_diffrn_reflns_limit_h_max 13
_diffrn_reflns_limit_h_min -9
_diffrn_reflns_limit_k_max 25
_diffrn_reflns_limit_k_min -14
_diffrn_reflns_limit_l_max 23
_diffrn_reflns_limit_l_min -25
_diffrn_reflns_number 17925
_diffrn_reflns_theta_full 27.00
_diffrn_reflns_theta_max 27.00
_diffrn_reflns_theta_min 2.02
_exptl_absorpt_coefficient_mu 0.163
_exptl_absorpt_correction_type none
_exptl_crystal_colour colourless
_exptl_crystal_density_diffrn 1.593
_exptl_crystal_description prism
_exptl_crystal_F_000 2016
_exptl_crystal_size_max .4
_exptl_crystal_size_mid .2
_exptl_crystal_size_min .1
_refine_diff_density_max 0.254
_refine_diff_density_min -0.250
_refine_diff_density_rms 0.046
_refine_ls_abs_structure_details 'Flack H D (1983), Acta Cryst. A39, 876-881'
_refine_ls_abs_structure_Flack 0.4(6)
_refine_ls_extinction_method none
_refine_ls_goodness_of_fit_ref 0.932
_refine_ls_hydrogen_treatment mixed
_refine_ls_matrix_type full
_refine_ls_number_parameters 610
_refine_ls_number_reflns 5046
_refine_ls_number_restraints 0
_refine_ls_restrained_S_all 0.932
_refine_ls_R_factor_all 0.0901
_refine_ls_R_factor_gt 0.0411
_refine_ls_shift/su_max 0.006
_refine_ls_shift/su_mean 0.000
_refine_ls_structure_factor_coef Fsqd
_refine_ls_weighting_details 'calc w=1/[\s^2^(Fo^2^)+(0.0426P)^2^+0.0000P] where P=(Fo^2^+2Fc^2^)/3'
_refine_ls_weighting_scheme calc
_refine_ls_wR_factor_gt 0.0769
_refine_ls_wR_factor_ref 0.0889
_reflns_number_gt 3157
_reflns_number_total 5046
_reflns_threshold_expression >2sigma(I)
_cod_data_source_file jo301609g_si_011.cif
_cod_data_source_block ccdc827657
_cod_database_code 4027702

loop_
_symmetry_equiv_pos_as_xyz
'x, y, z'
'-x+1/2, -y, z+1/2'
'x+1/2, -y+1/2, -z'
'-x, y+1/2, -z+1/2'

loop_
_atom_site_label
_atom_site_type_symbol
_atom_site_fract_x
_atom_site_fract_y
_atom_site_fract_z
_atom_site_U_iso_or_equiv
_atom_site_adp_type
_atom_site_occupancy
_atom_site_symmetry_multiplicity
_atom_site_calc_flag
_atom_site_refinement_flags
F1 F 1.33630(19) 0.29193(11) 0.13796(11) 0.0421(6) Uani 1 1 d .
F2 F 1.42764(19) 0.35589(13) 0.24596(11) 0.0513(7) Uani 1 1 d .
F3 F 1.27470(19) 0.44923(14) 0.30924(11) 0.0529(7) Uani 1 1 d .
F4 F 1.03779(19) 0.47369(11) 0.26594(10) 0.0399(6) Uani 1 1 d .
F5 F 1.10356(17) 0.31401(11) 0.09332(10) 0.0351(5) Uani 1 1 d .
F6 F 0.67977(17) 0.54821(11) -0.07613(10) 0.0357(5) Uani 1 1 d .
F7 F 0.45327(19) 0.60214(12) -0.10570(10) 0.0425(6) Uani 1 1 d .
F8 F 0.23272(19) 0.55295(13) -0.04888(11) 0.0483(7) Uani 1 1 d .
F9 F 0.24810(18) 0.44865(13) 0.03779(11) 0.0473(6) Uani 1 1 d .
F10 F 0.47002(18) 0.39604(12) 0.07063(10) 0.0407(6) Uani 1 1 d .
F11 F 0.60409(18) 0.36505(12) -0.08534(10) 0.0418(6) Uani 1 1 d .
F12 F 0.7183(2) 0.32068(13) -0.19399(11) 0.0548(7) Uani 1 1 d .
F13 F 0.9707(2) 0.34802(13) -0.21799(11) 0.0556(7) Uani 1 1 d .
F14 F 1.10755(19) 0.42207(13) -0.12868(11) 0.0477(6) Uani 1 1 d .
F15 F 0.99915(17) 0.46825(12) -0.01993(10) 0.0379(6) Uani 1 1 d .
F16 F 0.70304(19) 0.50781(12) 0.18331(11) 0.0434(6) Uani 1 1 d .
F17 F 0.5392(2) 0.49319(13) 0.28022(12) 0.0518(7) Uani 1 1 d .
F18 F 0.5669(2) 0.39274(14) 0.37151(10) 0.0536(7) Uani 1 1 d .
F19 F 0.7611(2) 0.30170(13) 0.35647(10) 0.0486(6) Uani 1 1 d .
F20 F 0.92290(18) 0.31016(11) 0.25634(10) 0.0334(5) Uani 1 1 d .
O1 O 0.9325(2) 0.48271(12) 0.13317(12) 0.0286(6) Uani 1 1 d .
O2 O 0.8482(2) 0.30620(12) 0.11980(11) 0.0272(6) Uani 1 1 d .
O3 O 0.6934(2) 0.32872(13) 0.04297(12) 0.0302(6) Uani 1 1 d .
O4 O 0.7857(2) 0.50518(13) 0.04039(12) 0.0290(6) Uani 1 1 d .
H4A H 0.859(4) 0.495(2) 0.077(2) 0.075(14) Uiso 1 1 d .
C1 C 1.2609(3) 0.3364(2) 0.16979(18) 0.0316(9) Uani 1 1 d .
C2 C 1.3080(3) 0.3692(2) 0.2242(2) 0.0400(11) Uani 1 1 d .
C3 C 1.2300(3) 0.4160(2) 0.25616(18) 0.0360(10) Uani 1 1 d .
C4 C 1.1091(3) 0.4274(2) 0.23287(17) 0.0302(9) Uani 1 1 d .
C5 C 1.0563(3) 0.39474(18) 0.17815(17) 0.0256(8) Uani 1 1 d .
C6 C 1.1380(3) 0.34927(19) 0.14731(18) 0.0281(9) Uani 1 1 d .
C7 C 0.9206(3) 0.41695(19) 0.15474(16) 0.0265(9) Uani 1 1 d .
C8 C 0.8682(3) 0.37350(18) 0.09753(17) 0.0257(8) Uani 1 1 d .
H8 H 0.9317 0.3734 0.0603 0.031 Uiso 1 1 calc R
C9 C 0.7499(3) 0.27600(19) 0.08053(18) 0.0332(9) Uani 1 1 d .
C10 C 0.7335(3) 0.39137(18) 0.07054(17) 0.0270(9) Uani 1 1 d .
H10 H 0.6753 0.4038 0.1081 0.032 Uiso 1 1 calc R
C11 C 0.7278(3) 0.44712(19) 0.01657(17) 0.0263(8) Uani 1 1 d .
C12 C 0.5886(3) 0.46975(19) -0.00062(17) 0.0282(9) Uani 1 1 d .
C13 C 0.5746(3) 0.5218(2) -0.04581(18) 0.0303(9) Uani 1 1 d .
C14 C 0.4581(3) 0.5501(2) -0.06290(18) 0.0330(9) Uani 1 1 d .
C15 C 0.3473(3) 0.5256(2) -0.03480(19) 0.0362(10) Uani 1 1 d .
C16 C 0.3561(3) 0.4738(2) 0.00906(18) 0.0356(10) Uani 1 1 d .
C17 C 0.4741(3) 0.4468(2) 0.02604(18) 0.0304(9) Uani 1 1 d .
C18 C 0.7943(3) 0.42022(19) -0.04710(17) 0.0277(9) Uani 1 1 d .
C19 C 0.7299(3) 0.3808(2) -0.09364(18) 0.0324(9) Uani 1 1 d .
C20 C 0.7866(4) 0.3581(2) -0.15000(19) 0.0383(10) Uani 1 1 d .
C21 C 0.9142(4) 0.3712(2) -0.16261(19) 0.0415(11) Uani 1 1 d .
C22 C 0.9831(3) 0.4085(2) -0.11741(19) 0.0352(10) Uani 1 1 d .
C23 C 0.9237(3) 0.4329(2) -0.06148(17) 0.0309(9) Uani 1 1 d .
C24 C 0.6503(4) 0.2477(3) 0.1270(3) 0.085(2) Uani 1 1 d .
H24A H 0.6150 0.2841 0.1543 0.127 Uiso 1 1 calc R
H24B H 0.6903 0.2136 0.1556 0.127 Uiso 1 1 calc R
H24C H 0.5807 0.2268 0.1013 0.127 Uiso 1 1 calc R
C25 C 0.8081(5) 0.2250(3) 0.0343(3) 0.101(3) Uani 1 1 d .
H25A H 0.7396 0.2029 0.0089 0.152 Uiso 1 1 calc R
H25B H 0.8551 0.1910 0.0600 0.152 Uiso 1 1 calc R
H25C H 0.8676 0.2477 0.0040 0.152 Uiso 1 1 calc R
C26 C 0.8254(3) 0.41007(19) 0.21386(17) 0.0264(8) Uani 1 1 d .
C27 C 0.7246(3) 0.4552(2) 0.22474(17) 0.0310(9) Uani 1 1 d .
C28 C 0.6388(3) 0.4493(2) 0.2760(2) 0.0370(10) Uani 1 1 d .
C29 C 0.6497(4) 0.3981(2) 0.32082(18) 0.0367(10) Uani 1 1 d .
C30 C 0.7470(4) 0.3525(2) 0.31274(18) 0.0357(10) Uani 1 1 d .
C31 C 0.8300(3) 0.3581(2) 0.26009(17) 0.0283(9) Uani 1 1 d .
N1 N 0.2431(4) 0.1453(2) 0.42483(18) 0.0600(11) Uani 1 1 d .
H1X H 0.1714 0.1481 0.3983 0.090 Uiso 0.50 1 calc PR
H1Y H 0.2498 0.1016 0.4398 0.090 Uiso 1 1 calc R
C32 C 0.3608(5) 0.1631(3) 0.3854(3) 0.0745(16) Uani 1 1 d .
H32A H 0.4382 0.1605 0.4139 0.089 Uiso 1 1 calc R
H32B H 0.3715 0.1307 0.3485 0.089 Uiso 1 1 calc R
C33 C 0.3466(5) 0.2318(3) 0.3593(3) 0.0718(16) Uani 1 1 d .
H33A H 0.2726 0.2332 0.3284 0.086 Uiso 1 1 calc R
H33B H 0.4250 0.2441 0.3341 0.086 Uiso 1 1 calc R
C34 C 0.3251(5) 0.2835(2) 0.4149(2) 0.0728(16) Uani 1 1 d .
H34A H 0.4038 0.2871 0.4423 0.087 Uiso 1 1 calc R
H34B H 0.3069 0.3284 0.3956 0.087 Uiso 1 1 calc R
C35 C 0.2120(5) 0.2611(3) 0.4576(2) 0.0759(16) Uani 1 1 d .
H35A H 0.2039 0.2919 0.4960 0.091 Uiso 1 1 calc R
H35B H 0.1314 0.2641 0.4316 0.091 Uiso 1 1 calc R
C36 C 0.2291(5) 0.1914(3) 0.4815(2) 0.0689(15) Uani 1 1 d .
H36A H 0.3067 0.1888 0.5098 0.083 Uiso 1 1 calc R
H36B H 0.1536 0.1779 0.5083 0.083 Uiso 1 1 calc R
N2 N 1.0118(3) 0.11157(18) 0.35933(16) 0.0456(9) Uani 1 1 d .
H2X H 1.0252 0.0676 0.3463 0.068 Uiso 1 1 calc R
H2Y H 1.0860 0.1268 0.3793 0.068 Uiso 0.50 1 calc PR
C37 C 0.9044(4) 0.1138(2) 0.4076(2) 0.0552(13) Uani 1 1 d .
H37A H 0.8939 0.1605 0.4242 0.066 Uiso 1 1 calc R
H37B H 0.9249 0.0844 0.4458 0.066 Uiso 1 1 calc R
C38 C 0.7806(5) 0.0906(3) 0.3759(3) 0.0758(16) Uani 1 1 d .
H38A H 0.7896 0.0428 0.3623 0.091 Uiso 1 1 calc R
H38B H 0.7100 0.0933 0.4087 0.091 Uiso 1 1 calc R
C39 C 0.7464(5) 0.1324(3) 0.3168(3) 0.0876(19) Uani 1 1 d .
H39A H 0.7276 0.1792 0.3309 0.105 Uiso 1 1 calc R
H39B H 0.6681 0.1138 0.2956 0.105 Uiso 1 1 calc R
C40 C 0.8572(6) 0.1324(3) 0.2674(3) 0.0849(19) Uani 1 1 d .
H40A H 0.8370 0.1639 0.2307 0.102 Uiso 1 1 calc R
H40B H 0.8671 0.0866 0.2484 0.102 Uiso 1 1 calc R
C41 C 0.9843(5) 0.1538(3) 0.3000(2) 0.0721(16) Uani 1 1 d .
H41A H 1.0555 0.1491 0.2678 0.087 Uiso 1 1 calc R
H41B H 0.9789 0.2018 0.3133 0.087 Uiso 1 1 calc R

loop_
_atom_site_aniso_label
_atom_site_aniso_U_11
_atom_site_aniso_U_22
_atom_site_aniso_U_33
_atom_site_aniso_U_23
_atom_site_aniso_U_13
_atom_site_aniso_U_12
F1 0.0348(11) 0.0406(15) 0.0509(14) 0.0039(12) -0.0022(11) 0.0050(11)
F2 0.0318(12) 0.0631(18) 0.0589(15) 0.0027(14) -0.0179(11) 0.0011(12)
F3 0.0426(13) 0.0705(18) 0.0455(14) -0.0118(14) -0.0151(11) -0.0113(13)
F4 0.0381(12) 0.0421(14) 0.0394(13) -0.0118(12) -0.0049(10) -0.0030(11)
F5 0.0317(11) 0.0411(14) 0.0324(12) -0.0087(11) -0.0029(9) 0.0013(10)
F6 0.0300(10) 0.0408(14) 0.0362(12) 0.0134(11) 0.0030(9) -0.0018(10)
F7 0.0392(12) 0.0457(15) 0.0426(14) 0.0200(12) 0.0007(10) 0.0023(11)
F8 0.0298(12) 0.0636(18) 0.0515(14) 0.0252(13) -0.0016(10) 0.0080(12)
F9 0.0278(11) 0.0628(17) 0.0512(14) 0.0256(13) 0.0051(10) -0.0020(12)
F10 0.0294(11) 0.0464(15) 0.0462(14) 0.0225(12) -0.0028(9) -0.0041(10)
F11 0.0365(13) 0.0478(15) 0.0411(13) -0.0009(12) -0.0100(10) -0.0089(11)
F12 0.0686(15) 0.0492(17) 0.0467(15) -0.0143(13) -0.0165(12) 0.0069(13)
F13 0.0716(16) 0.0589(17) 0.0363(14) -0.0017(13) 0.0081(12) 0.0255(14)
F14 0.0356(13) 0.0573(17) 0.0504(14) 0.0142(13) 0.0110(10) 0.0097(12)
F15 0.0265(11) 0.0478(15) 0.0393(13) 0.0053(12) -0.0025(9) -0.0081(10)
F16 0.0461(13) 0.0342(14) 0.0499(14) 0.0042(12) 0.0007(11) 0.0120(11)
F17 0.0422(13) 0.0515(16) 0.0617(17) -0.0202(14) 0.0097(11) 0.0067(13)
F18 0.0444(13) 0.082(2) 0.0343(13) -0.0123(14) 0.0100(11) -0.0126(13)
F19 0.0566(14) 0.0556(17) 0.0337(13) 0.0117(13) 0.0027(11) -0.0108(13)
F20 0.0378(11) 0.0305(12) 0.0319(12) 0.0065(11) -0.0012(9) 0.0029(10)
O1 0.0325(13) 0.0221(14) 0.0312(14) 0.0065(12) -0.0074(11) -0.0072(11)
O2 0.0282(13) 0.0245(14) 0.0288(14) 0.0010(12) -0.0057(11) -0.0052(11)
O3 0.0341(14) 0.0238(15) 0.0328(14) 0.0048(13) -0.0083(11) -0.0074(11)
O4 0.0305(14) 0.0242(15) 0.0324(14) 0.0032(12) -0.0044(11) -0.0038(12)
C1 0.029(2) 0.028(2) 0.039(2) 0.004(2) -0.0002(18) 0.0015(18)
C2 0.027(2) 0.048(3) 0.046(3) 0.011(2) -0.0116(18) -0.005(2)
C3 0.035(2) 0.045(3) 0.029(2) -0.002(2) -0.0103(18) -0.012(2)
C4 0.032(2) 0.032(2) 0.027(2) 0.0004(19) 0.0002(17) -0.0028(19)
C5 0.0256(19) 0.025(2) 0.026(2) 0.0021(18) -0.0016(15) -0.0056(17)
C6 0.027(2) 0.031(2) 0.027(2) 0.0081(19) -0.0023(16) -0.0041(18)
C7 0.030(2) 0.023(2) 0.026(2) 0.0016(17) -0.0003(16) -0.0049(16)
C8 0.0283(19) 0.024(2) 0.025(2) 0.0036(18) -0.0014(14) -0.0023(17)
C9 0.035(2) 0.026(2) 0.039(2) 0.0015(19) -0.0147(19) 0.0001(18)
C10 0.0298(19) 0.023(2) 0.028(2) 0.0025(17) -0.0070(16) -0.0047(17)
C11 0.0250(18) 0.023(2) 0.031(2) 0.0063(18) -0.0052(15) -0.0031(17)
C12 0.028(2) 0.029(2) 0.027(2) 0.0073(18) -0.0027(16) -0.0039(17)
C13 0.022(2) 0.039(2) 0.030(2) 0.007(2) 0.0044(16) -0.0042(17)
C14 0.036(2) 0.033(2) 0.030(2) 0.0134(19) -0.0002(17) -0.0002(19)
C15 0.022(2) 0.045(3) 0.042(2) 0.012(2) 0.0000(17) 0.0055(19)
C16 0.023(2) 0.047(3) 0.037(2) 0.013(2) 0.0020(17) -0.0037(19)
C17 0.031(2) 0.032(2) 0.028(2) 0.0116(19) 0.0004(16) -0.0054(18)
C18 0.031(2) 0.028(2) 0.0243(19) 0.0096(18) -0.0022(16) -0.0021(17)
C19 0.030(2) 0.031(2) 0.036(2) 0.007(2) -0.0037(17) 0.0017(18)
C20 0.043(3) 0.038(3) 0.034(2) -0.002(2) -0.0087(19) 0.005(2)
C21 0.056(3) 0.039(3) 0.030(2) 0.006(2) 0.000(2) 0.016(2)
C22 0.033(2) 0.038(3) 0.035(2) 0.013(2) 0.0061(18) 0.0096(19)
C23 0.029(2) 0.035(2) 0.029(2) 0.0102(19) -0.0048(17) -0.0008(19)
C24 0.047(3) 0.087(4) 0.121(5) 0.071(4) -0.041(3) -0.037(3)
C25 0.107(4) 0.094(5) 0.102(4) -0.077(4) -0.077(4) 0.062(4)
C26 0.0274(19) 0.024(2) 0.028(2) -0.0025(18) -0.0046(15) -0.0019(17)
C27 0.037(2) 0.028(2) 0.028(2) -0.0036(19) -0.0051(17) -0.0056(19)
C28 0.029(2) 0.039(3) 0.042(3) -0.020(2) -0.0045(18) 0.000(2)
C29 0.036(2) 0.054(3) 0.020(2) -0.011(2) 0.0051(17) -0.011(2)
C30 0.045(2) 0.038(3) 0.024(2) 0.001(2) -0.0067(18) -0.016(2)
C31 0.029(2) 0.029(2) 0.027(2) -0.0031(19) -0.0014(16) -0.0059(18)
N1 0.080(3) 0.042(2) 0.059(3) 0.000(2) -0.002(2) -0.018(2)
C32 0.106(4) 0.044(3) 0.074(4) -0.001(3) 0.020(3) -0.004(3)
C33 0.101(4) 0.041(3) 0.074(4) -0.015(3) 0.030(3) -0.021(3)
C34 0.101(4) 0.043(3) 0.075(4) -0.014(3) 0.026(3) -0.026(3)
C35 0.104(4) 0.064(4) 0.060(3) -0.017(3) 0.022(3) -0.007(3)
C36 0.083(4) 0.073(4) 0.051(3) 0.009(3) 0.006(3) -0.017(3)
N2 0.067(2) 0.031(2) 0.039(2) 0.0091(18) 0.0060(18) 0.0096(17)
C37 0.069(3) 0.037(3) 0.060(3) -0.002(3) 0.006(2) 0.009(2)
C38 0.062(3) 0.064(4) 0.101(4) -0.004(4) 0.010(3) 0.013(3)
C39 0.075(4) 0.063(4) 0.125(5) -0.016(4) -0.023(4) 0.022(3)
C40 0.127(5) 0.062(4) 0.066(4) 0.018(3) -0.038(4) 0.023(4)
C41 0.096(4) 0.057(4) 0.063(4) 0.028(3) -0.007(3) 0.016(3)

loop_
_atom_type_symbol
_atom_type_description
_atom_type_scat_dispersion_real
_atom_type_scat_dispersion_imag
_atom_type_scat_source
C C 0.0033 0.0016 'International Tables Vol C Tables 4.2.6.8 and 6.1.1.4'
H H 0.0000 0.0000 'International Tables Vol C Tables 4.2.6.8 and 6.1.1.4'
F F 0.0171 0.0103 'International Tables Vol C Tables 4.2.6.8 and 6.1.1.4'
N N 0.0061 0.0033 'International Tables Vol C Tables 4.2.6.8 and 6.1.1.4'
O O 0.0106 0.0060 'International Tables Vol C Tables 4.2.6.8 and 6.1.1.4'

loop_
_geom_angle_atom_site_label_1
_geom_angle_atom_site_label_2
_geom_angle_atom_site_label_3
_geom_angle
C7 O1 H4A 112.0(19)
C8 O2 C9 108.8(3)
C9 O3 C10 108.2(2)
C11 O4 H4A 113(2)
F1 C1 C2 119.3(3)
F1 C1 C6 120.2(3)
C2 C1 C6 120.5(4)
F2 C2 C1 120.0(4)
F2 C2 C3 121.1(4)
C1 C2 C3 118.9(3)
F3 C3 C4 121.0(4)
F3 C3 C2 119.8(3)
C4 C3 C2 119.2(4)
F4 C4 C3 116.5(3)
F4 C4 C5 119.4(3)
C3 C4 C5 124.1(4)
C6 C5 C4 114.7(3)
C6 C5 C7 127.1(3)
C4 C5 C7 117.9(3)
F5 C6 C1 114.7(3)
F5 C6 C5 122.7(3)
C1 C6 C5 122.6(3)
O1 C7 C8 108.8(3)
O1 C7 C5 106.5(3)
C8 C7 C5 113.0(3)
O1 C7 C26 112.5(3)
C8 C7 C26 107.6(3)
C5 C7 C26 108.5(3)
O2 C8 C7 109.7(3)
O2 C8 C10 101.2(3)
C7 C8 C10 117.2(3)
O2 C8 H8 109.4
C7 C8 H8 109.4
C10 C8 H8 109.4
O3 C9 O2 106.6(3)
O3 C9 C25 109.2(3)
O2 C9 C25 109.9(3)
O3 C9 C24 109.0(3)
O2 C9 C24 107.5(3)
C25 C9 C24 114.4(4)
O3 C10 C8 101.7(3)
O3 C10 C11 109.5(3)
C8 C10 C11 116.5(3)
O3 C10 H10 109.6
C8 C10 H10 109.6
C11 C10 H10 109.6
O4 C11 C12 104.0(3)
O4 C11 C10 109.3(3)
C12 C11 C10 113.4(3)
O4 C11 C18 112.3(3)
C12 C11 C18 109.1(3)
C10 C11 C18 108.7(3)
C17 C12 C13 114.4(3)
C17 C12 C11 128.2(3)
C13 C12 C11 117.4(3)
F6 C13 C14 115.9(3)
F6 C13 C12 120.1(3)
C14 C13 C12 124.1(3)
F7 C14 C15 120.4(3)
F7 C14 C13 120.4(3)
C15 C14 C13 119.2(3)
F8 C15 C16 120.3(3)
F8 C15 C14 120.9(3)
C16 C15 C14 118.8(3)
F9 C16 C15 120.1(3)
F9 C16 C17 118.9(3)
C15 C16 C17 121.0(3)
F10 C17 C16 115.3(3)
F10 C17 C12 122.2(3)
C16 C17 C12 122.6(3)
C19 C18 C23 115.0(3)
C19 C18 C11 122.5(3)
C23 C18 C11 122.5(3)
F11 C19 C20 116.5(4)
F11 C19 C18 120.6(3)
C20 C19 C18 122.9(4)
F12 C20 C19 120.3(4)
F12 C20 C21 119.0(4)
C19 C20 C21 120.7(4)
F13 C21 C20 120.7(4)
F13 C21 C22 120.6(4)
C20 C21 C22 118.6(4)
F14 C22 C23 120.1(4)
F14 C22 C21 119.7(4)
C23 C22 C21 120.1(3)
F15 C23 C22 115.8(3)
F15 C23 C18 121.6(3)
C22 C23 C18 122.6(4)
C9 C24 H24A 109.5
C9 C24 H24B 109.5
H24A C24 H24B 109.5
C9 C24 H24C 109.5
H24A C24 H24C 109.5
H24B C24 H24C 109.5
C9 C25 H25A 109.5
C9 C25 H25B 109.5
H25A C25 H25B 109.5
C9 C25 H25C 109.5
H25A C25 H25C 109.5
H25B C25 H25C 109.5
C31 C26 C27 113.3(3)
C31 C26 C7 123.9(3)
C27 C26 C7 122.8(3)
F16 C27 C28 115.1(3)
F16 C27 C26 121.3(3)
C28 C27 C26 123.6(4)
F17 C28 C29 119.9(4)
F17 C28 C27 119.3(4)
C29 C28 C27 120.7(4)
F18 C29 C28 120.9(4)
F18 C29 C30 120.8(4)
C28 C29 C30 118.3(4)
F19 C30 C29 119.8(3)
F19 C30 C31 120.0(4)
C29 C30 C31 120.2(4)
F20 C31 C30 115.7(3)
F20 C31 C26 120.4(3)
C30 C31 C26 123.9(4)
C36 N1 C32 110.3(4)
C36 N1 H1X 109.6
C32 N1 H1X 109.6
C36 N1 H1Y 109.6
C32 N1 H1Y 109.6
H1X N1 H1Y 108.1
C33 C32 N1 109.1(4)
C33 C32 H32A 109.9
N1 C32 H32A 109.9
C33 C32 H32B 109.9
N1 C32 H32B 109.9
H32A C32 H32B 108.3
C32 C33 C34 111.6(4)
C32 C33 H33A 109.3
C34 C33 H33A 109.3
C32 C33 H33B 109.3
C34 C33 H33B 109.3
H33A C33 H33B 108.0
C35 C34 C33 109.5(4)
C35 C34 H34A 109.8
C33 C34 H34A 109.8
C35 C34 H34B 109.8
C33 C34 H34B 109.8
H34A C34 H34B 108.2
C36 C35 C34 111.4(5)
C36 C35 H35A 109.3
C34 C35 H35A 109.3
C36 C35 H35B 109.3
C34 C35 H35B 109.3
H35A C35 H35B 108.0
N1 C36 C35 109.9(4)
N1 C36 H36A 109.7
C35 C36 H36A 109.7
N1 C36 H36B 109.7
C35 C36 H36B 109.7
H36A C36 H36B 108.2
C37 N2 C41 111.6(3)
C37 N2 H2X 109.3
C41 N2 H2X 109.3
C37 N2 H2Y 109.3
C41 N2 H2Y 109.3
H2X N2 H2Y 108.0
N2 C37 C38 110.6(4)
N2 C37 H37A 109.5
C38 C37 H37A 109.5
N2 C37 H37B 109.5
C38 C37 H37B 109.5
H37A C37 H37B 108.1
C39 C38 C37 111.9(5)
C39 C38 H38A 109.2
C37 C38 H38A 109.2
C39 C38 H38B 109.2
C37 C38 H38B 109.2
H38A C38 H38B 107.9
C38 C39 C40 110.2(4)
C38 C39 H39A 109.6
C40 C39 H39A 109.6
C38 C39 H39B 109.6
C40 C39 H39B 109.6
H39A C39 H39B 108.1
C39 C40 C41 111.5(4)
C39 C40 H40A 109.3
C41 C40 H40A 109.3
C39 C40 H40B 109.3
C41 C40 H40B 109.3
H40A C40 H40B 108.0
N2 C41 C40 110.9(4)
N2 C41 H41A 109.5
C40 C41 H41A 109.5
N2 C41 H41B 109.5
C40 C41 H41B 109.5
H41A C41 H41B 108.0

loop_
_geom_bond_atom_site_label_1
_geom_bond_atom_site_label_2
_geom_bond_distance
F1 C1 1.342(4)
F2 C2 1.343(4)
F3 C3 1.341(4)
F4 C4 1.355(4)
F5 C6 1.344(4)
F6 C13 1.356(4)
F7 C14 1.346(4)
F8 C15 1.338(4)
F9 C16 1.357(4)
F10 C17 1.350(4)
F11 C19 1.353(4)
F12 C20 1.357(4)
F13 C21 1.344(4)
F14 C22 1.339(4)
F15 C23 1.344(4)
F16 C27 1.356(4)
F17 C28 1.353(4)
F18 C29 1.342(4)
F19 C30 1.347(4)
F20 C31 1.355(4)
O1 C7 1.379(4)
O1 H4A 1.38(5)
O2 C8 1.422(4)
O2 C9 1.425(4)
O3 C9 1.418(4)
O3 C10 1.422(4)
O4 C11 1.384(4)
O4 H4A 1.09(5)
C1 C2 1.368(5)
C1 C6 1.378(5)
C2 C3 1.390(6)
C3 C4 1.360(5)
C4 C5 1.393(5)
C5 C6 1.386(5)
C5 C7 1.549(5)
C7 C8 1.541(5)
C7 C26 1.556(5)
C8 C10 1.542(5)
C8 H8 1.0000
C9 C25 1.503(6)
C9 C24 1.505(6)
C10 C11 1.553(5)
C10 H10 1.0000
C11 C12 1.552(5)
C11 C18 1.554(5)
C12 C17 1.382(5)
C12 C13 1.385(5)
C13 C14 1.377(5)
C14 C15 1.372(5)
C15 C16 1.358(5)
C16 C17 1.380(5)
C18 C19 1.393(5)
C18 C23 1.397(5)
C19 C20 1.358(5)
C20 C21 1.374(6)
C21 C22 1.376(5)
C22 C23 1.375(5)
C24 H24A 0.9800
C24 H24B 0.9800
C24 H24C 0.9800
C25 H25A 0.9800
C25 H25B 0.9800
C25 H25C 0.9800
C26 C31 1.392(5)
C26 C27 1.393(5)
C27 C28 1.371(5)
C28 C29 1.365(6)
C29 C30 1.366(6)
C30 C31 1.374(5)
N1 C36 1.472(6)
N1 C32 1.499(6)
N1 H1X 0.9200
N1 H1Y 0.9200
C32 C33 1.468(7)
C32 H32A 0.9900
C32 H32B 0.9900
C33 C34 1.536(6)
C33 H33A 0.9900
C33 H33B 0.9900
C34 C35 1.524(7)
C34 H34A 0.9900
C34 H34B 0.9900
C35 C36 1.473(7)
C35 H35A 0.9900
C35 H35B 0.9900
C36 H36A 0.9900
C36 H36B 0.9900
N2 C37 1.482(5)
N2 C41 1.488(5)
N2 H2X 0.9200
N2 H2Y 0.9200
C37 C38 1.508(7)
C37 H37A 0.9900
C37 H37B 0.9900
C38 C39 1.495(7)
C38 H38A 0.9900
C38 H38B 0.9900
C39 C40 1.524(7)
C39 H39A 0.9900
C39 H39B 0.9900
C40 C41 1.534(7)
C40 H40A 0.9900
C40 H40B 0.9900
C41 H41A 0.9900
C41 H41B 0.9900

loop_
_geom_torsion_atom_site_label_1
_geom_torsion_atom_site_label_2
_geom_torsion_atom_site_label_3
_geom_torsion_atom_site_label_4
_geom_torsion
F1 C1 C2 F2 -1.3(6)
C6 C1 C2 F2 179.5(3)
F1 C1 C2 C3 179.0(3)
C6 C1 C2 C3 -0.2(6)
F2 C2 C3 F3 0.9(6)
C1 C2 C3 F3 -179.4(3)
F2 C2 C3 C4 -179.3(3)
C1 C2 C3 C4 0.4(6)
F3 C3 C4 F4 0.1(5)
C2 C3 C4 F4 -179.7(3)
F3 C3 C4 C5 -179.9(3)
C2 C3 C4 C5 0.2(6)
F4 C4 C5 C6 178.9(3)
C3 C4 C5 C6 -1.0(5)
F4 C4 C5 C7 4.2(5)
C3 C4 C5 C7 -175.7(3)
F1 C1 C6 F5 0.5(5)
C2 C1 C6 F5 179.6(3)
F1 C1 C6 C5 -179.9(3)
C2 C1 C6 C5 -0.7(6)
C4 C5 C6 F5 -179.1(3)
C7 C5 C6 F5 -5.0(5)
C4 C5 C6 C1 1.3(5)
C7 C5 C6 C1 175.4(3)
C6 C5 C7 O1 -108.7(4)
C4 C5 C7 O1 65.2(4)
C6 C5 C7 C8 10.6(5)
C4 C5 C7 C8 -175.4(3)
C6 C5 C7 C26 130.0(4)
C4 C5 C7 C26 -56.1(4)
C9 O2 C8 C7 153.4(3)
C9 O2 C8 C10 28.9(3)
O1 C7 C8 O2 -176.7(3)
C5 C7 C8 O2 65.3(4)
C26 C7 C8 O2 -54.6(4)
O1 C7 C8 C10 -62.0(4)
C5 C7 C8 C10 179.9(3)
C26 C7 C8 C10 60.1(4)
C10 O3 C9 O2 -14.2(4)
C10 O3 C9 C25 -132.8(4)
C10 O3 C9 C24 101.6(4)
C8 O2 C9 O3 -10.8(4)
C8 O2 C9 C25 107.4(4)
C8 O2 C9 C24 -127.6(4)
C9 O3 C10 C8 31.1(3)
C9 O3 C10 C11 154.9(3)
O2 C8 C10 O3 -36.1(3)
C7 C8 C10 O3 -155.4(3)
O2 C8 C10 C11 -155.1(3)
C7 C8 C10 C11 85.6(4)
O3 C10 C11 O4 -170.6(3)
C8 C10 C11 O4 -55.9(4)
O3 C10 C11 C12 73.8(4)
C8 C10 C11 C12 -171.5(3)
O3 C10 C11 C18 -47.7(3)
C8 C10 C11 C18 67.0(4)
O4 C11 C12 C17 -118.3(4)
C10 C11 C12 C17 0.3(5)
C18 C11 C12 C17 121.6(4)
O4 C11 C12 C13 58.1(4)
C10 C11 C12 C13 176.7(3)
C18 C11 C12 C13 -62.0(4)
C17 C12 C13 F6 -179.1(3)
C11 C12 C13 F6 4.0(5)
C17 C12 C13 C14 1.1(6)
C11 C12 C13 C14 -175.8(4)
F6 C13 C14 F7 -2.0(5)
C12 C13 C14 F7 177.8(3)
F6 C13 C14 C15 179.3(4)
C12 C13 C14 C15 -0.9(6)
F7 C14 C15 F8 -0.5(6)
C13 C14 C15 F8 178.2(4)
F7 C14 C15 C16 -178.9(4)
C13 C14 C15 C16 -0.1(6)
F8 C15 C16 F9 1.4(6)
C14 C15 C16 F9 179.8(4)
F8 C15 C16 C17 -177.5(4)
C14 C15 C16 C17 0.9(6)
F9 C16 C17 F10 0.4(5)
C15 C16 C17 F10 179.3(4)
F9 C16 C17 C12 -179.6(4)
C15 C16 C17 C12 -0.7(6)
C13 C12 C17 F10 179.7(3)
C11 C12 C17 F10 -3.8(6)
C13 C12 C17 C16 -0.2(6)
C11 C12 C17 C16 176.3(4)
O4 C11 C18 C19 -154.6(3)
C12 C11 C18 C19 -39.8(5)
C10 C11 C18 C19 84.4(4)
O4 C11 C18 C23 26.3(5)
C12 C11 C18 C23 141.1(3)
C10 C11 C18 C23 -94.7(4)
C23 C18 C19 F11 -180.0(3)
C11 C18 C19 F11 0.9(5)
C23 C18 C19 C20 -2.1(5)
C11 C18 C19 C20 178.8(4)
F11 C19 C20 F12 -1.2(5)
C18 C19 C20 F12 -179.1(3)
F11 C19 C20 C21 -179.5(3)
C18 C19 C20 C21 2.6(6)
F12 C20 C21 F13 0.9(6)
C19 C20 C21 F13 179.2(4)
F12 C20 C21 C22 -179.3(3)
C19 C20 C21 C22 -1.0(6)
F13 C21 C22 F14 0.0(6)
C20 C21 C22 F14 -179.8(4)
F13 C21 C22 C23 178.9(3)
C20 C21 C22 C23 -1.0(6)
F14 C22 C23 F15 -1.8(5)
C21 C22 C23 F15 179.3(3)
F14 C22 C23 C18 -179.8(3)
C21 C22 C23 C18 1.4(6)
C19 C18 C23 F15 -177.7(3)
C11 C18 C23 F15 1.4(5)
C19 C18 C23 C22 0.2(5)
C11 C18 C23 C22 179.3(3)
O1 C7 C26 C31 -155.0(3)
C8 C7 C26 C31 85.2(4)
C5 C7 C26 C31 -37.5(4)
O1 C7 C26 C27 26.4(4)
C8 C7 C26 C27 -93.4(4)
C5 C7 C26 C27 143.9(3)
C31 C26 C27 F16 -177.9(3)
C7 C26 C27 F16 0.8(5)
C31 C26 C27 C28 0.3(5)
C7 C26 C27 C28 179.0(3)
F16 C27 C28 F17 2.4(5)
C26 C27 C28 F17 -175.9(3)
F16 C27 C28 C29 179.6(3)
C26 C27 C28 C29 1.2(6)
F17 C28 C29 F18 -3.7(5)
C27 C28 C29 F18 179.1(3)
F17 C28 C29 C30 176.2(3)
C27 C28 C29 C30 -1.0(5)
F18 C29 C30 F19 -0.7(5)
C28 C29 C30 F19 179.4(3)
F18 C29 C30 C31 179.1(3)
C28 C29 C30 C31 -0.8(5)
F19 C30 C31 F20 0.0(5)
C29 C30 C31 F20 -179.8(3)
F19 C30 C31 C26 -177.7(3)
C29 C30 C31 C26 2.5(5)
C27 C26 C31 F20 -179.8(3)
C7 C26 C31 F20 1.5(5)
C27 C26 C31 C30 -2.2(5)
C7 C26 C31 C30 179.2(3)
C36 N1 C32 C33 -61.7(6)
N1 C32 C33 C34 57.6(6)
C32 C33 C34 C35 -53.6(7)
C33 C34 C35 C36 53.3(6)
C32 N1 C36 C35 62.0(6)
C34 C35 C36 N1 -58.2(6)
C41 N2 C37 C38 57.7(5)
N2 C37 C38 C39 -57.9(5)
C37 C38 C39 C40 55.5(6)
C38 C39 C40 C41 -53.3(7)
C37 N2 C41 C40 -56.0(5)
C39 C40 C41 N2 53.7(6)
